data_7003288
loop_
_publ_author_name
'Brown, Douglas J.'
'Chisholm, Malcolm H.'
'Gallucci, Judith C.'

_publ_section_title
;
 Amidinate--carboxylate complexes of dimolybdenum and ditungsten:
 M2(O2CR)2((NiPr)2CR&#x2032;)2. Preparations, molecular and electronic
 structures and reactions
;
_journal_issue 12
_journal_name_full 'Dalton Transactions'
_journal_page_first 1615
_journal_page_last 1624
_journal_paper_doi 10.1039/b715258b
_journal_year 2008
_chemical_compound_source 'synthesis as described'
_chemical_formula_moiety 'C20 H40 Mo2 N4 O4'
_chemical_formula_sum 'C20 H40 Mo2 N4 O4'
_chemical_formula_weight 592.44
_chemical_name_common 'Chisholm 1328'
_chemical_name_systematic
;
?
;
_space_group_IT_number 2
_symmetry_cell_setting triclinic
_symmetry_Int_Tables_number 2
_symmetry_space_group_name_Hall '-P 1'
_symmetry_space_group_name_H-M 'P -1'
_atom_sites_solution_hydrogens geom
_atom_sites_solution_primary direct
_atom_sites_solution_secondary difmap
_audit_conform_dict_location ftp://ftp.iucr.org/pub/cif_core.dic
_audit_conform_dict_name cif_core.dic
_audit_conform_dict_version 2.2
_audit_creation_date 2005-04-18T14:13:51-00:00
_audit_creation_method 'WinGX routine CIF_UPDATE'
_cell_angle_alpha 68.840(4)
_cell_angle_beta 77.080(4)
_cell_angle_gamma 65.805(5)
_cell_formula_units_Z 1
_cell_length_a 8.3023(10)
_cell_length_b 9.0596(10)
_cell_length_c 9.5252(10)
_cell_measurement_reflns_used 2756
_cell_measurement_temperature 150(2)
_cell_measurement_theta_max 27.485
_cell_measurement_theta_min 2.037
_cell_measurement_wavelength 0.71073
_cell_volume 607.03(12)
_computing_cell_refinement 'HKL Scalepack (Otwinowski & Minor 1997)'
_computing_data_collection 'Collect (Nonius BV, 1997-2000)'
_computing_data_reduction 'HKL Denzo and Scalepack (Otwinowski & Minor 1997)'
_computing_molecular_graphics 'Ortep-3 for Windows (Farrugia, 1997)'
_computing_publication_material 'WinGX publication routines (Farrugia, 1999)'
_computing_structure_refinement 'SHELXL-97 (Sheldrick, 1997)'
_computing_structure_solution 'SHELXS-97 (Sheldrick, 1997)'
_diffrn_ambient_temperature 150(2)
_diffrn_detector 'CCD plate'
_diffrn_measured_fraction_theta_full 0.998
_diffrn_measured_fraction_theta_max 0.998
_diffrn_measurement_device '95mm CCD camera on \k-goniostat'
_diffrn_measurement_device_type 'Nonius KappaCCD'
_diffrn_measurement_method 'phi and omega scans'
_diffrn_orient_matrix_type 'by Nonius Collect from scalepack cell'
_diffrn_orient_matrix_UB_11 0.101108
_diffrn_orient_matrix_UB_12 0.179546E-1
_diffrn_orient_matrix_UB_13 -0.748511E-1
_diffrn_orient_matrix_UB_21 -0.206694E-1
_diffrn_orient_matrix_UB_22 -0.606251E-1
_diffrn_orient_matrix_UB_23 -0.596446E-1
_diffrn_orient_matrix_UB_31 -0.832203E-1
_diffrn_orient_matrix_UB_32 0.110115
_diffrn_orient_matrix_UB_33 -0.601158E-1
_diffrn_radiation_monochromator graphite
_diffrn_radiation_probe x-ray
_diffrn_radiation_type MoK\a
_diffrn_radiation_wavelength 0.71073
_diffrn_reflns_av_R_equivalents 0.027
_diffrn_reflns_limit_h_max 10
_diffrn_reflns_limit_h_min -10
_diffrn_reflns_limit_k_max 11
_diffrn_reflns_limit_k_min -11
_diffrn_reflns_limit_l_max 12
_diffrn_reflns_limit_l_min -12
_diffrn_reflns_number 17872
_diffrn_reflns_theta_full 27.46
_diffrn_reflns_theta_max 27.46
_diffrn_reflns_theta_min 2.99
_diffrn_source 'Enraf Nonius FR590'
_exptl_absorpt_coefficient_mu 1.065
_exptl_absorpt_correction_T_max 0.817
_exptl_absorpt_correction_T_min 0.724
_exptl_absorpt_correction_type multi-scan
_exptl_absorpt_process_details 'HKL Scalepack (Otwinowski & Minor 1997)'
_exptl_crystal_colour yellow
_exptl_crystal_density_diffrn 1.621
_exptl_crystal_density_method 'not measured'
_exptl_crystal_description 'rectangular block'
_exptl_crystal_F_000 304
_exptl_crystal_size_max 0.38
_exptl_crystal_size_mid 0.31
_exptl_crystal_size_min 0.19
_refine_diff_density_max 0.345
_refine_diff_density_min -0.436
_refine_diff_density_rms 0.066
_refine_ls_extinction_method none
_refine_ls_goodness_of_fit_ref 1.084
_refine_ls_hydrogen_treatment constr
_refine_ls_matrix_type full
_refine_ls_number_parameters 136
_refine_ls_number_reflns 2771
_refine_ls_number_restraints 0
_refine_ls_restrained_S_all 1.084
_refine_ls_R_factor_all 0.018
_refine_ls_R_factor_gt 0.0169
_refine_ls_shift/su_max 0.001
_refine_ls_shift/su_mean 0
_refine_ls_structure_factor_coef Fsqd
_refine_ls_weighting_details 'w=1/[\s^2^(Fo^2^)+(0.0155P)^2^+0.4632P] where P=(Fo^2^+2Fc^2^)/3'
_refine_ls_weighting_scheme calc
_refine_ls_wR_factor_gt 0.0432
_refine_ls_wR_factor_ref 0.0436
_reflns_number_gt 2673
_reflns_number_total 2771
_reflns_threshold_expression >2sigma(I)
_cod_data_source_file b715258b.txt
_cod_data_source_block Chisholm1328
_cod_original_sg_symbol_H-M P-1
_cod_database_code 7003288

loop_
_symmetry_equiv_pos_as_xyz
'x, y, z'
'-x, -y, -z'

loop_
_atom_site_label
_atom_site_type_symbol
_atom_site_fract_x
_atom_site_fract_y
_atom_site_fract_z
_atom_site_U_iso_or_equiv
_atom_site_adp_type
_atom_site_occupancy
_atom_site_symmetry_multiplicity
_atom_site_calc_flag
_atom_site_refinement_flags
_atom_site_disorder_assembly
_atom_site_disorder_group
Mo1 Mo 0.474197(16) 0.087368(16) 0.894156(13) 0.01039(5) Uani 1 1 d . . .
O1 O 0.26733(14) 0.27210(14) 0.98836(12) 0.0139(2) Uani 1 1 d . . .
O2 O 0.67581(14) -0.08160(14) 0.78439(12) 0.0143(2) Uani 1 1 d . . .
N1 N 0.28619(17) -0.00366(16) 0.86615(14) 0.0120(3) Uani 1 1 d . . .
N2 N 0.65974(17) 0.19339(16) 0.89850(14) 0.0122(3) Uani 1 1 d . . .
C1 C 0.25547(19) -0.13395(19) 0.97694(17) 0.0123(3) Uani 1 1 d . . .
C2 C 0.1310(2) -0.2108(2) 0.96334(18) 0.0161(3) Uani 1 1 d . . .
H2A H 0.0817 -0.1512 0.8651 0.024 Uiso 1 1 calc R . .
H2B H 0.0345 -0.2 1.0443 0.024 Uiso 1 1 calc R . .
H2C H 0.1962 -0.3312 0.9718 0.024 Uiso 1 1 calc R . .
C3 C 0.1973(2) 0.0697(2) 0.72529(17) 0.0149(3) Uani 1 1 d . . .
H3 H 0.071 0.0779 0.7518 0.018 Uiso 1 1 calc R . .
C4 C 0.2856(3) -0.0394(2) 0.61924(19) 0.0242(4) Uani 1 1 d . . .
H4A H 0.2826 -0.1536 0.6706 0.036 Uiso 1 1 calc R . .
H4B H 0.4089 -0.0467 0.5908 0.036 Uiso 1 1 calc R . .
H4C H 0.2218 0.012 0.5282 0.036 Uiso 1 1 calc R . .
C5 C 0.2008(2) 0.2483(2) 0.6462(2) 0.0220(4) Uani 1 1 d . . .
H5A H 0.144 0.3177 0.7148 0.033 Uiso 1 1 calc R . .
H5B H 0.1367 0.3001 0.5553 0.033 Uiso 1 1 calc R . .
H5C H 0.3239 0.2418 0.6176 0.033 Uiso 1 1 calc R . .
C6 C 0.6898(2) 0.3338(2) 0.76990(18) 0.0148(3) Uani 1 1 d . . .
H6 H 0.8059 0.3383 0.7774 0.018 Uiso 1 1 calc R . .
C7 C 0.6999(3) 0.3007(2) 0.62142(19) 0.0233(4) Uani 1 1 d . . .
H7A H 0.7941 0.1914 0.6209 0.035 Uiso 1 1 calc R . .
H7B H 0.7257 0.3915 0.5368 0.035 Uiso 1 1 calc R . .
H7C H 0.5863 0.2981 0.6113 0.035 Uiso 1 1 calc R . .
C8 C 0.5443(2) 0.5036(2) 0.7741(2) 0.0255(4) Uani 1 1 d . . .
H8A H 0.54 0.5224 0.8702 0.038 Uiso 1 1 calc R . .
H8B H 0.4298 0.5023 0.7647 0.038 Uiso 1 1 calc R . .
H8C H 0.5696 0.5952 0.6903 0.038 Uiso 1 1 calc R . .
C9 C 0.2372(2) 0.2271(2) 1.13159(18) 0.0139(3) Uani 1 1 d . . .
C10 C 0.0943(2) 0.3497(2) 1.20642(19) 0.0187(3) Uani 1 1 d . . .
H10A H 0.0382 0.456 1.1291 0.028 Uiso 1 1 calc R . .
H10B H 0.1466 0.3726 1.2752 0.028 Uiso 1 1 calc R . .
H10C H 0.0051 0.3004 1.2636 0.028 Uiso 1 1 calc R . .

loop_
_atom_site_aniso_label
_atom_site_aniso_U_11
_atom_site_aniso_U_22
_atom_site_aniso_U_33
_atom_site_aniso_U_23
_atom_site_aniso_U_13
_atom_site_aniso_U_12
Mo1 0.01107(7) 0.01143(7) 0.00878(7) -0.00112(5) -0.00241(5) -0.00507(5)
O1 0.0139(5) 0.0140(5) 0.0136(5) -0.0033(4) -0.0022(4) -0.0051(4)
O2 0.0149(5) 0.0158(5) 0.0121(5) -0.0040(4) -0.0011(4) -0.0056(4)
N1 0.0119(6) 0.0141(6) 0.0105(6) -0.0025(5) -0.0031(5) -0.0052(5)
N2 0.0126(6) 0.0126(6) 0.0114(6) -0.0016(5) -0.0014(5) -0.0062(5)
C1 0.0100(7) 0.0133(7) 0.0146(7) -0.0068(6) 0.0000(6) -0.0035(6)
C2 0.0172(8) 0.0196(8) 0.0157(8) -0.0053(6) -0.0018(6) -0.0104(6)
C3 0.0151(7) 0.0170(8) 0.0127(7) -0.0032(6) -0.0050(6) -0.0051(6)
C4 0.0326(10) 0.0249(9) 0.0150(8) -0.0075(7) -0.0042(7) -0.0080(8)
C5 0.0288(9) 0.0188(8) 0.0176(8) 0.0005(7) -0.0110(7) -0.0085(7)
C6 0.0157(8) 0.0141(7) 0.0143(7) -0.0015(6) -0.0011(6) -0.0075(6)
C7 0.0318(10) 0.0263(9) 0.0139(8) -0.0020(7) -0.0016(7) -0.0161(8)
C8 0.0247(9) 0.0154(8) 0.0266(9) -0.0008(7) 0.0010(7) -0.0043(7)
C9 0.0129(7) 0.0162(7) 0.0163(8) -0.0060(6) -0.0017(6) -0.0077(6)
C10 0.0204(8) 0.0184(8) 0.0182(8) -0.0079(7) -0.0017(6) -0.0060(7)

loop_
_atom_type_symbol
_atom_type_description
_atom_type_scat_dispersion_real
_atom_type_scat_dispersion_imag
_atom_type_scat_source
C C 0.0033 0.0016 'International Tables Vol C Tables 4.2.6.8 and 6.1.1.4'
H H 0 0 'International Tables Vol C Tables 4.2.6.8 and 6.1.1.4'
N N 0.0061 0.0033 'International Tables Vol C Tables 4.2.6.8 and 6.1.1.4'
O O 0.0106 0.006 'International Tables Vol C Tables 4.2.6.8 and 6.1.1.4'
Mo Mo -1.6832 0.6857 'International Tables Vol C Tables 4.2.6.8 and 6.1.1.4'

loop_
_geom_angle_atom_site_label_1
_geom_angle_atom_site_label_2
_geom_angle_atom_site_label_3
_geom_angle
_geom_angle_site_symmetry_1
_geom_angle_site_symmetry_3
_geom_angle_publ_flag
Mo1 Mo1 O2 92.41(3) 2_657 . ?
Mo1 Mo1 N2 93.03(4) 2_657 . ?
O2 Mo1 N2 89.66(5) . . ?
Mo1 Mo1 N1 92.72(3) 2_657 . ?
O2 Mo1 N1 89.17(5) . . ?
N2 Mo1 N1 174.17(5) . . ?
Mo1 Mo1 O1 91.95(3) 2_657 . ?
O2 Mo1 O1 175.64(4) . . ?
N2 Mo1 O1 89.89(4) . . ?
N1 Mo1 O1 90.85(4) . . ?
C9 O1 Mo1 116.20(10) . . ?
C9 O2 Mo1 116.82(10) 2_657 . ?
C1 N1 C3 120.24(13) . . ?
C1 N1 Mo1 118.66(10) . . ?
C3 N1 Mo1 121.05(10) . . ?
C1 N2 C6 120.18(13) 2_657 . ?
C1 N2 Mo1 118.63(10) 2_657 . ?
C6 N2 Mo1 121.15(10) . . ?
N2 C1 N1 116.86(13) 2_657 . ?
N2 C1 C2 121.12(14) 2_657 . ?
N1 C1 C2 122.03(14) . . ?
C1 C2 H2A 109.5 . . ?
C1 C2 H2B 109.5 . . ?
H2A C2 H2B 109.5 . . ?
C1 C2 H2C 109.5 . . ?
H2A C2 H2C 109.5 . . ?
H2B C2 H2C 109.5 . . ?
N1 C3 C4 111.85(13) . . ?
N1 C3 C5 109.03(13) . . ?
C4 C3 C5 109.90(14) . . ?
N1 C3 H3 108.7 . . ?
C4 C3 H3 108.7 . . ?
C5 C3 H3 108.7 . . ?
C3 C4 H4A 109.5 . . ?
C3 C4 H4B 109.5 . . ?
H4A C4 H4B 109.5 . . ?
C3 C4 H4C 109.5 . . ?
H4A C4 H4C 109.5 . . ?
H4B C4 H4C 109.5 . . ?
C3 C5 H5A 109.5 . . ?
C3 C5 H5B 109.5 . . ?
H5A C5 H5B 109.5 . . ?
C3 C5 H5C 109.5 . . ?
H5A C5 H5C 109.5 . . ?
H5B C5 H5C 109.5 . . ?
N2 C6 C8 110.93(13) . . ?
N2 C6 C7 109.89(13) . . ?
C8 C6 C7 110.74(15) . . ?
N2 C6 H6 108.4 . . ?
C8 C6 H6 108.4 . . ?
C7 C6 H6 108.4 . . ?
C6 C7 H7A 109.5 . . ?
C6 C7 H7B 109.5 . . ?
H7A C7 H7B 109.5 . . ?
C6 C7 H7C 109.5 . . ?
H7A C7 H7C 109.5 . . ?
H7B C7 H7C 109.5 . . ?
C6 C8 H8A 109.5 . . ?
C6 C8 H8B 109.5 . . ?
H8A C8 H8B 109.5 . . ?
C6 C8 H8C 109.5 . . ?
H8A C8 H8C 109.5 . . ?
H8B C8 H8C 109.5 . . ?
O2 C9 O1 122.62(14) 2_657 . ?
O2 C9 C10 117.95(14) 2_657 . ?
O1 C9 C10 119.43(14) . . ?
C9 C10 H10A 109.5 . . ?
C9 C10 H10B 109.5 . . ?
H10A C10 H10B 109.5 . . ?
C9 C10 H10C 109.5 . . ?
H10A C10 H10C 109.5 . . ?
H10B C10 H10C 109.5 . . ?

loop_
_geom_bond_atom_site_label_1
_geom_bond_atom_site_label_2
_geom_bond_distance
_geom_bond_site_symmetry_2
_geom_bond_publ_flag
Mo1 Mo1 2.0691(2) 2_657 ?
Mo1 O2 2.1239(11) . ?
Mo1 N2 2.1371(13) . ?
Mo1 N1 2.1419(13) . ?
Mo1 O1 2.1435(11) . ?
O1 C9 1.2726(19) . ?
O2 C9 1.2711(19) 2_657 ?
N1 C1 1.341(2) . ?
N1 C3 1.4775(19) . ?
N2 C1 1.340(2) 2_657 ?
N2 C6 1.4763(19) . ?
C1 C2 1.512(2) . ?
C2 H2A 0.98 . ?
C2 H2B 0.98 . ?
C2 H2C 0.98 . ?
C3 C4 1.527(2) . ?
C3 C5 1.528(2) . ?
C3 H3 1 . ?
C4 H4A 0.98 . ?
C4 H4B 0.98 . ?
C4 H4C 0.98 . ?
C5 H5A 0.98 . ?
C5 H5B 0.98 . ?
C5 H5C 0.98 . ?
C6 C8 1.526(2) . ?
C6 C7 1.526(2) . ?
C6 H6 1 . ?
C7 H7A 0.98 . ?
C7 H7B 0.98 . ?
C7 H7C 0.98 . ?
C8 H8A 0.98 . ?
C8 H8B 0.98 . ?
C8 H8C 0.98 . ?
C9 O2 1.2711(19) 2_657 ?
C9 C10 1.504(2) . ?
C10 H10A 0.98 . ?
C10 H10B 0.98 . ?
C10 H10C 0.98 . ?

loop_
_geom_torsion_atom_site_label_1
_geom_torsion_atom_site_label_2
_geom_torsion_atom_site_label_3
_geom_torsion_atom_site_label_4
_geom_torsion
_geom_torsion_site_symmetry_1
_geom_torsion_site_symmetry_2
_geom_torsion_site_symmetry_3
_geom_torsion_site_symmetry_4
_geom_torsion_publ_flag
Mo1 Mo1 O1 C9 -0.37(10) 2_657 . . . ?
N2 Mo1 O1 C9 -93.40(11) . . . . ?
N1 Mo1 O1 C9 92.38(11) . . . . ?
Mo1 Mo1 O2 C9 0.17(10) 2_657 . . 2_657 ?
N2 Mo1 O2 C9 93.19(11) . . . 2_657 ?
N1 Mo1 O2 C9 -92.52(11) . . . 2_657 ?
Mo1 Mo1 N1 C1 -0.63(11) 2_657 . . . ?
O2 Mo1 N1 C1 91.74(11) . . . . ?
O1 Mo1 N1 C1 -92.62(11) . . . . ?
Mo1 Mo1 N1 C3 -177.97(11) 2_657 . . . ?
O2 Mo1 N1 C3 -85.60(11) . . . . ?
O1 Mo1 N1 C3 90.04(11) . . . . ?
Mo1 Mo1 N2 C1 -2.89(11) 2_657 . . 2_657 ?
O2 Mo1 N2 C1 -95.28(11) . . . 2_657 ?
O1 Mo1 N2 C1 89.06(11) . . . 2_657 ?
Mo1 Mo1 N2 C6 179.45(11) 2_657 . . . ?
O2 Mo1 N2 C6 87.05(11) . . . . ?
O1 Mo1 N2 C6 -88.61(11) . . . . ?
C3 N1 C1 N2 -179.76(13) . . . 2_657 ?
Mo1 N1 C1 N2 2.88(18) . . . 2_657 ?
C3 N1 C1 C2 0.1(2) . . . . ?
Mo1 N1 C1 C2 -177.26(11) . . . . ?
C1 N1 C3 C4 -78.37(18) . . . . ?
Mo1 N1 C3 C4 98.93(14) . . . . ?
C1 N1 C3 C5 159.89(14) . . . . ?
Mo1 N1 C3 C5 -22.81(17) . . . . ?
C1 N2 C6 C8 -97.55(17) 2_657 . . . ?
Mo1 N2 C6 C8 80.08(15) . . . . ?
C1 N2 C6 C7 139.66(15) 2_657 . . . ?
Mo1 N2 C6 C7 -42.71(16) . . . . ?
Mo1 O1 C9 O2 0.32(19) . . . 2_657 ?
Mo1 O1 C9 C10 179.85(10) . . . . ?
